data_2219829
loop_
_publ_author_name
'Zhang, Lai-Jun'
'Shen, Xing-Can'
'Liang, Hong'

_publ_section_title
;
 Bis(ethyl 2-amino-4-thiazoleacetato-\k<i>N</i>)silver(I) nitrate
;
_journal_coeditor_code DN2382
_journal_issue 11
_journal_name_full 'Acta Crystallographica Section E'
_journal_page_first m1413
_journal_page_last m1414
_journal_paper_doi 10.1107/S1600536808032686
_journal_volume 64
_journal_year 2008
_chemical_formula_iupac '[Ag (C7 H10 N2 O2 S)2] N O3'
_chemical_formula_moiety 'C14 H20 Ag N4 O4 S2 + , N O3 -'
_chemical_formula_sum 'C14 H20 Ag N5 O7 S2'
_chemical_formula_weight 542.36
_chemical_name_systematic
;
Bis(ethyl 2-amino-4-thiazoleacetato-\k<i>N</i>)silver(I) nitrate
;
_space_group_IT_number 2
_symmetry_cell_setting triclinic
_symmetry_space_group_name_Hall '-P 1'
_symmetry_space_group_name_H-M 'P -1'
_atom_sites_solution_hydrogens geom
_atom_sites_solution_primary direct
_atom_sites_solution_secondary difmap
_audit_creation_method SHELXL97
_cell_angle_alpha 109.32(3)
_cell_angle_beta 101.83(3)
_cell_angle_gamma 105.58(3)
_cell_formula_units_Z 2
_cell_length_a 7.4900(15)
_cell_length_b 12.350(3)
_cell_length_c 13.015(3)
_cell_measurement_reflns_used 3656
_cell_measurement_temperature 293(2)
_cell_measurement_theta_max 25.10
_cell_measurement_theta_min 1.75
_cell_volume 1035.6(6)
_computing_cell_refinement 'APEX2 (Bruker, 2004)'
_computing_data_collection 'APEX2 (Bruker, 2004)'
_computing_data_reduction 'APEX2 (Bruker, 2004)'
_computing_molecular_graphics
;
ORTEPIII (Burnett & Johnson, 1996), ORTEP-3 for Windows (Farrugia,
1997) and CAMERON (Pearce <i>et al.</i>,  2000)
;
_computing_publication_material 'SHELXL97 (Sheldrick, 2008)'
_computing_structure_refinement 'SHELXL97 (Sheldrick, 2008)'
_computing_structure_solution 'SHELXS97 (Sheldrick, 2008)'
_diffrn_ambient_temperature 293(2)
_diffrn_measured_fraction_theta_full 0.995
_diffrn_measured_fraction_theta_max 0.995
_diffrn_measurement_device_type 'Bruker APEXII CCD area-detector'
_diffrn_measurement_method '\f and \w'
_diffrn_radiation_monochromator graphite
_diffrn_radiation_source 'fine-focus sealed tube'
_diffrn_radiation_type MoK\a
_diffrn_radiation_wavelength 0.71073
_diffrn_reflns_av_R_equivalents 0.0157
_diffrn_reflns_av_sigmaI/netI 0.0157
_diffrn_reflns_limit_h_max 8
_diffrn_reflns_limit_h_min -8
_diffrn_reflns_limit_k_max 14
_diffrn_reflns_limit_k_min -14
_diffrn_reflns_limit_l_max 15
_diffrn_reflns_limit_l_min -15
_diffrn_reflns_number 11916
_diffrn_reflns_theta_full 25.10
_diffrn_reflns_theta_max 25.10
_diffrn_reflns_theta_min 1.75
_exptl_absorpt_coefficient_mu 1.221
_exptl_absorpt_correction_T_max 0.8011
_exptl_absorpt_correction_T_min 0.6156
_exptl_absorpt_correction_type multi-scan
_exptl_absorpt_process_details '(SADABS; Bruker, 2004)'
_exptl_crystal_colour colourless
_exptl_crystal_density_diffrn 1.739
_exptl_crystal_density_method 'not measured'
_exptl_crystal_description block
_exptl_crystal_F_000 548
_exptl_crystal_size_max 0.44
_exptl_crystal_size_mid 0.21
_exptl_crystal_size_min 0.19
_refine_diff_density_max 0.384
_refine_diff_density_min -0.296
_refine_ls_extinction_coef 0.0267(10)
_refine_ls_extinction_expression Fc^*^=kFc[1+0.001xFc^2^\l^3^/sin(2\q)]^-1/4^
_refine_ls_extinction_method 'SHELXL97 (Sheldrick, 2008)'
_refine_ls_goodness_of_fit_ref 1.095
_refine_ls_hydrogen_treatment constr
_refine_ls_matrix_type full
_refine_ls_number_constraints 0
_refine_ls_number_parameters 265
_refine_ls_number_reflns 3656
_refine_ls_number_restraints 0
_refine_ls_restrained_S_all 1.095
_refine_ls_R_factor_all 0.0211
_refine_ls_R_factor_gt 0.0201
_refine_ls_shift/su_max 0.001
_refine_ls_shift/su_mean 0.000
_refine_ls_structure_factor_coef Fsqd
_refine_ls_weighting_details 'calc w = 1/[\s^2^(Fo^2^)+(0.0247P)^2^+0.5391P] where P=(Fo^2^+2Fc^2^)/3'
_refine_ls_weighting_scheme calc
_refine_ls_wR_factor_gt 0.0524
_refine_ls_wR_factor_ref 0.0532
_reflns_number_gt 3518
_reflns_number_total 3656
_reflns_threshold_expression I>2\s(I)
_cod_data_source_file dn2382.cif
_cod_data_source_block I
_cod_database_code 2219829
_cod_database_fobs_code 2219829

loop_
_symmetry_equiv_pos_as_xyz
'x, y, z'
'-x, -y, -z'

loop_
_atom_site_type_symbol
_atom_site_label
_atom_site_fract_x
_atom_site_fract_y
_atom_site_fract_z
_atom_site_U_iso_or_equiv
_atom_site_adp_type
_atom_site_calc_flag
_atom_site_refinement_flags
_atom_site_occupancy
Ag Ag1 0.85033(2) -0.013259(13) 0.716062(13) 0.04021(8) Uani d . 1
S S1 0.91350(9) 0.16283(5) 0.45565(5) 0.04745(15) Uani d . 1
S S2 0.90581(10) -0.23263(6) 0.94281(5) 0.05325(16) Uani d . 1
O O6 0.5425(3) -0.22530(17) 0.55153(16) 0.0687(5) Uani d . 1
O O7 0.3231(2) -0.39127(14) 0.54375(13) 0.0474(4) Uani d . 1
O O5 1.2202(3) 0.48839(16) 0.81321(16) 0.0736(6) Uani d . 1
O O4 1.2230(3) 0.45176(13) 0.96884(13) 0.0515(4) Uani d . 1
N N3 0.6973(3) -0.05628(17) 0.44144(16) 0.0516(5) Uani d . 1
H H3B 0.6555 -0.1077 0.4702 0.062 Uiso calc R 1
H H3A 0.6574 -0.0782 0.3682 0.062 Uiso calc R 1
N N2 0.8931(2) 0.09958(15) 0.62234(14) 0.0345(3) Uani d . 1
N N5 1.1602(3) -0.06100(19) 0.90954(18) 0.0560(5) Uani d . 1
H H5B 1.1924 -0.0101 0.8787 0.067 Uiso calc R 1
H H5A 1.2491 -0.0674 0.9583 0.067 Uiso calc R 1
N N4 0.8272(2) -0.12730(14) 0.80909(14) 0.0344(3) Uani d . 1
C C8 0.9742(3) -0.12943(18) 0.88205(17) 0.0374(4) Uani d . 1
C C9 0.6656(4) -0.2735(2) 0.8643(2) 0.0510(6) Uani d . 1
H H9 0.5601 -0.3322 0.8663 0.061 Uiso calc R 1
C C10 0.6507(3) -0.20965(18) 0.79984(17) 0.0390(5) Uani d . 1
C C11 0.4644(3) -0.2204(2) 0.7219(2) 0.0510(6) Uani d . 1
H H11B 0.4572 -0.1392 0.7404 0.061 Uiso calc R 1
H H11A 0.3544 -0.2708 0.7346 0.061 Uiso calc R 1
C C12 0.4492(3) -0.2767(2) 0.59729(19) 0.0445(5) Uani d . 1
C C13 0.2915(4) -0.4515(2) 0.42144(19) 0.0558(6) Uani d . 1
H H13B 0.4116 -0.4592 0.4089 0.067 Uiso calc R 1
H H13A 0.2505 -0.4037 0.3820 0.067 Uiso calc R 1
C C7 0.8230(3) 0.05670(19) 0.50993(17) 0.0368(4) Uani d . 1
C C6 1.0455(4) 0.2706(2) 0.59426(19) 0.0453(5) Uani d . 1
H H6 1.1254 0.3511 0.6134 0.054 Uiso calc R 1
C C5 1.0172(3) 0.22243(18) 0.67040(17) 0.0360(4) Uani d . 1
C C4 1.0999(3) 0.27987(18) 0.79796(18) 0.0428(5) Uani d . 1
H H4B 1.2009 0.2488 0.8200 0.051 Uiso calc R 1
H H4A 0.9969 0.2515 0.8280 0.051 Uiso calc R 1
C C3 1.1861(3) 0.41749(19) 0.85648(19) 0.0420(5) Uani d . 1
C C2 1.2986(4) 0.5826(2) 1.0409(2) 0.0542(6) Uani d . 1
H H2B 1.2073 0.6200 1.0187 0.065 Uiso calc R 1
H H2A 1.4229 0.6228 1.0335 0.065 Uiso calc R 1
C C1 1.3247(4) 0.5950(2) 1.1613(2) 0.0621(7) Uani d . 1
H H1C 1.3663 0.6804 1.2117 0.093 Uiso calc R 1
H H1B 1.4220 0.5627 1.1838 0.093 Uiso calc R 1
H H1A 1.2027 0.5500 1.1661 0.093 Uiso calc R 1
C C14 0.1377(5) -0.5744(3) 0.3773(3) 0.0772(9) Uani d . 1
H H14C 0.0217 -0.5659 0.3937 0.116 Uiso calc R 1
H H14B 0.1828 -0.6226 0.4138 0.116 Uiso calc R 1
H H14A 0.1085 -0.6149 0.2957 0.116 Uiso calc R 1
O O3 0.6428(4) 0.1229(2) 0.8055(2) 0.0928(8) Uani d . 1
O O2 0.3485(3) 0.09345(19) 0.80013(16) 0.0650(5) Uani d . 1
O O1 0.5549(3) 0.1152(2) 0.9498(2) 0.0903(7) Uani d . 1
N N1 0.5176(3) 0.10894(16) 0.85172(17) 0.0447(4) Uani d . 1

loop_
_atom_site_aniso_label
_atom_site_aniso_U_11
_atom_site_aniso_U_22
_atom_site_aniso_U_33
_atom_site_aniso_U_12
_atom_site_aniso_U_13
_atom_site_aniso_U_23
Ag1 0.04525(12) 0.03583(10) 0.03859(11) 0.00714(7) 0.00920(7) 0.02277(7)
S1 0.0633(4) 0.0491(3) 0.0388(3) 0.0198(3) 0.0174(3) 0.0284(2)
S2 0.0699(4) 0.0490(3) 0.0467(3) 0.0141(3) 0.0173(3) 0.0335(3)
O6 0.0612(11) 0.0628(11) 0.0586(11) -0.0110(9) 0.0136(9) 0.0270(9)
O7 0.0490(9) 0.0414(8) 0.0380(8) 0.0015(7) 0.0134(7) 0.0123(6)
O5 0.1150(17) 0.0405(9) 0.0550(10) 0.0061(10) 0.0262(11) 0.0260(8)
O4 0.0712(11) 0.0317(7) 0.0418(8) 0.0070(7) 0.0152(8) 0.0144(6)
N3 0.0577(12) 0.0486(11) 0.0350(9) 0.0045(9) 0.0063(8) 0.0182(8)
N2 0.0366(9) 0.0355(8) 0.0344(8) 0.0114(7) 0.0120(7) 0.0189(7)
N5 0.0381(10) 0.0671(13) 0.0624(13) 0.0072(9) 0.0044(9) 0.0426(11)
N4 0.0361(9) 0.0317(8) 0.0326(8) 0.0062(7) 0.0098(7) 0.0157(7)
C8 0.0441(11) 0.0355(10) 0.0329(10) 0.0092(9) 0.0120(8) 0.0187(8)
C9 0.0569(14) 0.0420(12) 0.0480(13) 0.0014(10) 0.0224(11) 0.0210(10)
C10 0.0403(11) 0.0323(10) 0.0351(10) 0.0033(8) 0.0144(8) 0.0093(8)
C11 0.0375(12) 0.0499(13) 0.0487(13) 0.0064(10) 0.0122(10) 0.0086(10)
C12 0.0336(11) 0.0438(11) 0.0466(12) 0.0054(9) 0.0075(9) 0.0176(10)
C13 0.0608(15) 0.0563(14) 0.0383(12) 0.0090(12) 0.0167(11) 0.0147(11)
C7 0.0384(10) 0.0431(11) 0.0361(10) 0.0169(9) 0.0134(8) 0.0222(9)
C6 0.0579(13) 0.0384(11) 0.0436(12) 0.0133(10) 0.0185(10) 0.0236(9)
C5 0.0397(11) 0.0347(10) 0.0397(11) 0.0137(8) 0.0150(9) 0.0209(8)
C4 0.0528(13) 0.0345(10) 0.0387(11) 0.0094(9) 0.0119(9) 0.0191(9)
C3 0.0427(11) 0.0375(11) 0.0455(12) 0.0098(9) 0.0148(9) 0.0202(9)
C2 0.0675(16) 0.0313(11) 0.0519(13) 0.0083(10) 0.0149(12) 0.0133(10)
C1 0.0799(19) 0.0441(13) 0.0509(14) 0.0155(12) 0.0170(13) 0.0141(11)
C14 0.082(2) 0.0566(16) 0.0553(16) -0.0010(14) 0.0250(15) -0.0027(13)
O3 0.0874(16) 0.0820(15) 0.147(2) 0.0438(13) 0.0819(16) 0.0554(15)
O2 0.0496(10) 0.0931(14) 0.0609(11) 0.0222(9) 0.0117(8) 0.0483(10)
O1 0.0676(13) 0.1224(19) 0.0748(14) 0.0182(13) -0.0027(11) 0.0614(14)
N1 0.0436(10) 0.0380(9) 0.0576(12) 0.0144(8) 0.0184(9) 0.0250(8)

loop_
_atom_type_symbol
_atom_type_description
_atom_type_scat_dispersion_real
_atom_type_scat_dispersion_imag
_atom_type_scat_source
C C 0.0033 0.0016 'International Tables Vol C Tables 4.2.6.8 and 6.1.1.4'
H H 0.0000 0.0000 'International Tables Vol C Tables 4.2.6.8 and 6.1.1.4'
N N 0.0061 0.0033 'International Tables Vol C Tables 4.2.6.8 and 6.1.1.4'
O O 0.0106 0.0060 'International Tables Vol C Tables 4.2.6.8 and 6.1.1.4'
S S 0.1246 0.1234 'International Tables Vol C Tables 4.2.6.8 and 6.1.1.4'
Ag Ag -0.8971 1.1015 'International Tables Vol C Tables 4.2.6.8 and 6.1.1.4'

loop_
_geom_angle_atom_site_label_1
_geom_angle_atom_site_label_2
_geom_angle_atom_site_label_3
_geom_angle
N4 Ag1 N2 175.88(6)
C6 S1 C7 89.44(10)
C9 S2 C8 89.17(11)
C12 O7 C13 116.29(18)
C3 O4 C2 117.66(18)
C7 N3 H3B 120.0
C7 N3 H3A 120.0
H3B N3 H3A 120.0
C7 N2 C5 111.58(17)
C7 N2 Ag1 123.44(14)
C5 N2 Ag1 124.52(13)
C8 N5 H5B 120.0
C8 N5 H5A 120.0
H5B N5 H5A 120.0
C8 N4 C10 110.89(17)
C8 N4 Ag1 125.47(13)
C10 N4 Ag1 123.65(14)
N4 C8 N5 125.14(19)
N4 C8 S2 113.98(15)
N5 C8 S2 120.88(17)
C10 C9 S2 110.93(17)
C10 C9 H9 124.5
S2 C9 H9 124.5
C9 C10 N4 115.0(2)
C9 C10 C11 125.5(2)
N4 C10 C11 119.43(19)
C10 C11 C12 112.00(19)
C10 C11 H11B 109.2
C12 C11 H11B 109.2
C10 C11 H11A 109.2
C12 C11 H11A 109.2
H11B C11 H11A 107.9
O6 C12 O7 123.2(2)
O6 C12 C11 124.5(2)
O7 C12 C11 112.28(19)
O7 C13 C14 107.5(2)
O7 C13 H13B 110.2
C14 C13 H13B 110.2
O7 C13 H13A 110.2
C14 C13 H13A 110.2
H13B C13 H13A 108.5
N2 C7 N3 125.01(19)
N2 C7 S1 113.38(16)
N3 C7 S1 121.60(16)
C5 C6 S1 110.73(17)
C5 C6 H6 124.6
S1 C6 H6 124.6
C6 C5 N2 114.81(19)
C6 C5 C4 129.80(19)
N2 C5 C4 115.38(17)
C5 C4 C3 117.78(18)
C5 C4 H4B 107.9
C3 C4 H4B 107.9
C5 C4 H4A 107.9
C3 C4 H4A 107.9
H4B C4 H4A 107.2
O5 C3 O4 123.3(2)
O5 C3 C4 127.6(2)
O4 C3 C4 109.03(18)
O4 C2 C1 106.58(19)
O4 C2 H2B 110.4
C1 C2 H2B 110.4
O4 C2 H2A 110.4
C1 C2 H2A 110.4
H2B C2 H2A 108.6
C2 C1 H1C 109.5
C2 C1 H1B 109.5
H1C C1 H1B 109.5
C2 C1 H1A 109.5
H1C C1 H1A 109.5
H1B C1 H1A 109.5
C13 C14 H14C 109.5
C13 C14 H14B 109.5
H14C C14 H14B 109.5
C13 C14 H14A 109.5
H14C C14 H14A 109.5
H14B C14 H14A 109.5
O3 N1 O1 122.3(2)
O3 N1 O2 119.3(2)
O1 N1 O2 118.4(2)

loop_
_geom_bond_atom_site_label_1
_geom_bond_atom_site_label_2
_geom_bond_distance
Ag1 N4 2.1361(17)
Ag1 N2 2.1396(17)
S1 C6 1.725(3)
S1 C7 1.734(2)
S2 C9 1.719(3)
S2 C8 1.730(2)
O6 C12 1.195(3)
O7 C12 1.319(3)
O7 C13 1.453(3)
O5 C3 1.189(3)
O4 C3 1.325(3)
O4 C2 1.449(3)
N3 C7 1.325(3)
N3 H3B 0.8600
N3 H3A 0.8600
N2 C7 1.311(3)
N2 C5 1.390(3)
N5 C8 1.321(3)
N5 H5B 0.8600
N5 H5A 0.8600
N4 C8 1.311(3)
N4 C10 1.389(3)
C9 C10 1.336(3)
C9 H9 0.9300
C10 C11 1.491(3)
C11 C12 1.504(3)
C11 H11B 0.9700
C11 H11A 0.9700
C13 C14 1.474(4)
C13 H13B 0.9700
C13 H13A 0.9700
C6 C5 1.338(3)
C6 H6 0.9300
C5 C4 1.485(3)
C4 C3 1.496(3)
C4 H4B 0.9700
C4 H4A 0.9700
C2 C1 1.489(3)
C2 H2B 0.9700
C2 H2A 0.9700
C1 H1C 0.9600
C1 H1B 0.9600
C1 H1A 0.9600
C14 H14C 0.9600
C14 H14B 0.9600
C14 H14A 0.9600
O3 N1 1.218(3)
O2 N1 1.236(3)
O1 N1 1.221(3)

loop_
_geom_hbond_atom_site_label_D
_geom_hbond_atom_site_label_H
_geom_hbond_atom_site_label_A
_geom_hbond_site_symmetry_A
_geom_hbond_distance_DH
_geom_hbond_distance_HA
_geom_hbond_distance_DA
_geom_hbond_angle_DHA
_geom_hbond_publ_flag
N3 H3A O2 2_656 0.86 2.13 2.955(3) 161.6 y
N3 H3B O6 . 0.86 2.16 3.019(3) 175.1 y
N5 H5A O1 2_757 0.86 2.04 2.886(3) 169.1 y
N5 H5B O2 1_655 0.86 2.14 2.972(3) 161.1 y
C1 H1C O3 2_767 0.96 2.53 3.298(3) 137.3 y
C4 H4A O3 1_555 0.97 2.60 3.492(4) 153.1 y
C4 H4B O2 1_655 0.97 2.43 3.330(3) 154.5 y
